data_1567830
loop_
_publ_author_name
'Sharma, Himangshu'
'Mondal, Joyanta Mr.'
'Ghosh, Ananyo K. Mr.'
'Pal, Ritesh Ranjan Dr.'
'Goswami, Rajib Kumar'

_publ_section_title
;
 Total Synthesis of Antibacterial Polyketide Natural Product Thailandamide
 Lactone
;
_journal_name_full 'Chemical Science'
_journal_paper_doi 10.1039/D2SC04727F
_journal_year 2022
_chemical_absolute_configuration rmad
_chemical_formula_moiety 'C28 H29 O4'
_chemical_formula_sum 'C28 H30 O4'
_chemical_formula_weight 430.52
_space_group_crystal_system tetragonal
_space_group_IT_number 92
_space_group_name_Hall 'P 4abw 2nw'
_space_group_name_H-M_alt 'P 41 21 2'
_atom_sites_solution_hydrogens geom
_atom_sites_solution_primary direct
_audit_creation_date 2022-05-27
_audit_creation_method
;
Olex2 1.3-ac4
(compiled 2019.04.23 svn.r3594 for Rigaku Oxford Diffraction, GUI svn.r5739)
;
_audit_update_record
;
2022-07-05 deposited with the CCDC.	2022-10-21 downloaded from the CCDC.
;
_cell_angle_alpha 90
_cell_angle_beta 90
_cell_angle_gamma 90
_cell_formula_units_Z 8
_cell_length_a 9.6794(11)
_cell_length_b 9.6794(11)
_cell_length_c 49.548(8)
_cell_measurement_reflns_used 6410
_cell_measurement_temperature 105.33
_cell_measurement_theta_max 24.25
_cell_measurement_theta_min 2.26
_cell_volume 4642.2(11)
_computing_cell_refinement 'SAINT V8.38A (?, 2016)'
_computing_data_reduction 'SAINT V8.38A (?, 2016)'
_computing_molecular_graphics 'Olex2 (Dolomanov et al., 2009)'
_computing_publication_material 'Olex2 (Dolomanov et al., 2009)'
_computing_structure_refinement 'XL (Sheldrick, 2008)'
_computing_structure_solution 'ShelXS (Sheldrick, 2008)'
_diffrn_ambient_temperature 105.33
_diffrn_measured_fraction_theta_full 0.998
_diffrn_measured_fraction_theta_max 0.998
_diffrn_measurement_device_type 'Bruker APEX-III PHOTON II'
_diffrn_measurement_method '\f and \w scans'
_diffrn_radiation_type MoK\a
_diffrn_radiation_wavelength 0.71073
_diffrn_reflns_av_R_equivalents 0.1132
_diffrn_reflns_av_unetI/netI 0.0519
_diffrn_reflns_Laue_measured_fraction_full 0.998
_diffrn_reflns_Laue_measured_fraction_max 0.998
_diffrn_reflns_limit_h_max 11
_diffrn_reflns_limit_h_min -11
_diffrn_reflns_limit_k_max 11
_diffrn_reflns_limit_k_min -11
_diffrn_reflns_limit_l_max 59
_diffrn_reflns_limit_l_min -59
_diffrn_reflns_number 44343
_diffrn_reflns_point_group_measured_fraction_full 0.998
_diffrn_reflns_point_group_measured_fraction_max 0.998
_diffrn_reflns_theta_full 25.086
_diffrn_reflns_theta_max 25.086
_diffrn_reflns_theta_min 2.259
_diffrn_standards_number 0
_exptl_absorpt_coefficient_mu 0.081
_exptl_absorpt_correction_T_max 0.7452
_exptl_absorpt_correction_T_min 0.5859
_exptl_absorpt_correction_type multi-scan
_exptl_absorpt_process_details
'SADABS-2016/2 (Bruker,2016/2) was used for absorption correction. wR2(int) was 0.1289 before and 0.0798 after correction. The Ratio of minimum to maximum transmission is 0.7862. The \l/2 correction factor is Not present.'
_exptl_crystal_colour 'clear light colourless'
_exptl_crystal_colour_lustre clear
_exptl_crystal_colour_modifier light
_exptl_crystal_colour_primary colourless
_exptl_crystal_density_diffrn 1.232
_exptl_crystal_description plate
_exptl_crystal_F_000 1840
_exptl_crystal_size_max 0.32
_exptl_crystal_size_mid 0.32
_exptl_crystal_size_min 0.09
_refine_diff_density_max 0.345
_refine_diff_density_min -0.260
_refine_diff_density_rms 0.054
_refine_ls_abs_structure_details
;
 Flack x determined using 1167 quotients [(I+)-(I-)]/[(I+)+(I-)]
 (Parsons, Flack and Wagner, Acta Cryst. B69 (2013) 249-259).
;
_refine_ls_abs_structure_Flack 0.5(10)
_refine_ls_extinction_method none
_refine_ls_goodness_of_fit_ref 1.155
_refine_ls_hydrogen_treatment constr
_refine_ls_matrix_type full
_refine_ls_number_parameters 292
_refine_ls_number_reflns 4139
_refine_ls_number_restraints 0
_refine_ls_restrained_S_all 1.155
_refine_ls_R_factor_all 0.0731
_refine_ls_R_factor_gt 0.0512
_refine_ls_shift/su_max 0.000
_refine_ls_shift/su_mean 0.000
_refine_ls_structure_factor_coef Fsqd
_refine_ls_weighting_details 'w=1/[\s^2^(Fo^2^)+(0.0382P)^2^+3.2109P] where P=(Fo^2^+2Fc^2^)/3'
_refine_ls_weighting_scheme calc
_refine_ls_wR_factor_gt 0.1149
_refine_ls_wR_factor_ref 0.1280
_reflns_Friedel_coverage 0.637
_reflns_Friedel_fraction_full 0.999
_reflns_Friedel_fraction_max 0.999
_reflns_number_gt 3406
_reflns_number_total 4139
_reflns_threshold_expression 'I > 2\s(I)'
_cod_data_source_file d2sc04727f2.cif
_cod_data_source_block mo_ocrg170321_0m_a
_cod_original_cell_volume 4642.2(13)
_cod_database_code 1567830
_shelx_shelxl_version_number 2016/6
_shelx_space_group_comment
;
The symmetry employed for this shelxl refinement is uniquely defined
by the following loop, which should always be used as a source of
symmetry information in preference to the above space-group names.
They are only intended as comments.
;
_shelx_estimated_absorpt_t_max 0.993
_shelx_estimated_absorpt_t_min 0.975
_olex2_refinement_description
;
1. Fixed Uiso
 At 1.2 times of:
  All C(H) groups, All C(H,H) groups
 At 1.5 times of:
  All C(H,H,H) groups
2.a Ternary CH refined with riding coordinates:
 C4(H4), C2(H2)
2.b Secondary CH2 refined with riding coordinates:
 C9(H9A,H9B)
2.c Aromatic/amide H refined with riding coordinates:
 C24(H24), C8(H8), C16(H16), C22(H22), C28(H28), C13(H13), C12(H12), C26(H26),
 C14(H14), C25(H25), C27(H27), C15(H15), C21(H21), C20(H20), C18(H18), C19(H19)
2.d Idealised Me refined as rotating group:
 C7(H7A,H7B,H7C), C3(H3A,H3B,H3C), C5(H5A,H5B,H5C)
;
_olex2_submission_special_instructions 'No special instructions were received'

loop_
_space_group_symop_operation_xyz
'x, y, z'
'-y+1/2, x+1/2, z+1/4'
'-x, -y, z+1/2'
'y+1/2, -x+1/2, z+3/4'
'x+1/2, -y+1/2, -z+3/4'
'-x+1/2, y+1/2, -z+1/4'
'y, x, -z'
'-y, -x, -z+1/2'

loop_
_atom_site_label
_atom_site_type_symbol
_atom_site_fract_x
_atom_site_fract_y
_atom_site_fract_z
_atom_site_U_iso_or_equiv
_atom_site_adp_type
_atom_site_occupancy
_atom_site_site_symmetry_order
_atom_site_calc_flag
_atom_site_refinement_flags_posn
_atom_site_refinement_flags_adp
_atom_site_refinement_flags_occupancy
_atom_site_disorder_assembly
_atom_site_disorder_group
O1 O -0.5594(3) -0.1672(3) -0.33656(5) 0.0215(6) Uani 1 1 d . . . . .
O2 O -0.2923(3) -0.0060(3) -0.42767(5) 0.0270(6) Uani 1 1 d . . . . .
O3 O -0.2941(3) -0.2702(3) -0.47314(5) 0.0315(7) Uani 1 1 d . . . . .
O4 O -0.0993(3) -0.1488(3) -0.47480(5) 0.0391(8) Uani 1 1 d . . . . .
C1 C -0.1922(4) -0.2120(4) -0.46169(7) 0.0221(9) Uani 1 1 d . . . . .
C17 C -0.7536(4) -0.1654(4) -0.30694(7) 0.0202(8) Uani 1 1 d . . . . .
C11 C -0.6478(4) -0.3871(4) -0.32052(7) 0.0205(8) Uani 1 1 d . . . . .
C23 C -0.5156(4) -0.2131(4) -0.28935(7) 0.0207(8) Uani 1 1 d . . . . .
C6 C -0.2969(4) -0.1516(4) -0.38742(7) 0.0204(8) Uani 1 1 d . . . . .
C24 C -0.4063(4) -0.3026(4) -0.28412(8) 0.0256(9) Uani 1 1 d . . . . .
H24 H -0.398569 -0.386400 -0.293980 0.031 Uiso 1 1 calc R . . . .
C8 C -0.4095(4) -0.1961(4) -0.37433(7) 0.0217(9) Uani 1 1 d . . . . .
H8 H -0.488014 -0.216634 -0.385109 0.026 Uiso 1 1 calc R . . . .
C4 C -0.3005(4) -0.1461(4) -0.41811(7) 0.0204(8) Uani 1 1 d . . . . .
H4 H -0.388405 -0.188748 -0.424660 0.024 Uiso 1 1 calc R . . . .
C9 C -0.4250(4) -0.2170(4) -0.34455(7) 0.0218(9) Uani 1 1 d . . . . .
H9A H -0.416047 -0.316250 -0.340086 0.026 Uiso 1 1 calc R . . . .
H9B H -0.352021 -0.165647 -0.334782 0.026 Uiso 1 1 calc R . . . .
C2 C -0.1780(4) -0.2198(4) -0.43126(7) 0.0213(8) Uani 1 1 d . . . . .
H2 H -0.091175 -0.170992 -0.425880 0.026 Uiso 1 1 calc R . . . .
C16 C -0.6908(4) -0.4157(4) -0.34686(7) 0.0262(9) Uani 1 1 d . . . . .
H16 H -0.694645 -0.342736 -0.359664 0.031 Uiso 1 1 calc R . . . .
C22 C -0.8381(4) -0.2217(4) -0.28674(8) 0.0253(9) Uani 1 1 d . . . . .
H22 H -0.810815 -0.304468 -0.277916 0.030 Uiso 1 1 calc R . . . .
C28 C -0.5244(4) -0.0913(4) -0.27442(8) 0.0270(9) Uani 1 1 d . . . . .
H28 H -0.598842 -0.029373 -0.277529 0.032 Uiso 1 1 calc R . . . .
C13 C -0.6842(4) -0.6288(4) -0.30986(8) 0.0273(10) Uani 1 1 d . . . . .
H13 H -0.681830 -0.701965 -0.297101 0.033 Uiso 1 1 calc R . . . .
C12 C -0.6480(4) -0.4958(4) -0.30202(8) 0.0233(9) Uani 1 1 d . . . . .
H12 H -0.622960 -0.478612 -0.283791 0.028 Uiso 1 1 calc R . . . .
C10 C -0.6156(4) -0.2360(4) -0.31301(7) 0.0208(9) Uani 1 1 d . . . . .
C26 C -0.3169(4) -0.1482(4) -0.25006(8) 0.0297(10) Uani 1 1 d . . . . .
H26 H -0.249064 -0.125880 -0.236907 0.036 Uiso 1 1 calc R . . . .
C7 C -0.1644(4) -0.1050(5) -0.37447(7) 0.0279(10) Uani 1 1 d . . . . .
H7A H -0.175959 -0.102653 -0.354823 0.042 Uiso 1 1 calc GR . . . .
H7B H -0.140679 -0.012368 -0.380988 0.042 Uiso 1 1 calc GR . . . .
H7C H -0.090150 -0.169509 -0.379146 0.042 Uiso 1 1 calc GR . . . .
C14 C -0.7237(4) -0.6548(5) -0.33620(8) 0.0302(10) Uani 1 1 d . . . . .
H14 H -0.747913 -0.745821 -0.341575 0.036 Uiso 1 1 calc R . . . .
C3 C -0.1667(5) -0.3711(4) -0.42262(8) 0.0283(10) Uani 1 1 d . . . . .
H3A H -0.252216 -0.419727 -0.427297 0.042 Uiso 1 1 calc GR . . . .
H3B H -0.151923 -0.376040 -0.403079 0.042 Uiso 1 1 calc GR . . . .
H3C H -0.088699 -0.414502 -0.431962 0.042 Uiso 1 1 calc GR . . . .
C25 C -0.3081(5) -0.2703(5) -0.26454(8) 0.0308(10) Uani 1 1 d . . . . .
H25 H -0.234339 -0.332656 -0.261095 0.037 Uiso 1 1 calc R . . . .
C27 C -0.4255(4) -0.0594(5) -0.25500(8) 0.0306(10) Uani 1 1 d . . . . .
H27 H -0.432786 0.024185 -0.245067 0.037 Uiso 1 1 calc R . . . .
C15 C -0.7278(4) -0.5477(5) -0.35472(8) 0.0319(10) Uani 1 1 d . . . . .
H15 H -0.755955 -0.564903 -0.372773 0.038 Uiso 1 1 calc R . . . .
C21 C -0.9604(4) -0.1584(4) -0.27950(8) 0.0299(10) Uani 1 1 d . . . . .
H21 H -1.016491 -0.197461 -0.265732 0.036 Uiso 1 1 calc R . . . .
C20 C -1.0014(4) -0.0382(5) -0.29225(8) 0.0315(10) Uani 1 1 d . . . . .
H20 H -1.085770 0.005278 -0.287362 0.038 Uiso 1 1 calc R . . . .
C18 C -0.7946(4) -0.0447(4) -0.31935(8) 0.0296(10) Uani 1 1 d . . . . .
H18 H -0.737938 -0.004078 -0.332844 0.036 Uiso 1 1 calc R . . . .
C19 C -0.9192(5) 0.0180(5) -0.31211(9) 0.0380(11) Uani 1 1 d . . . . .
H19 H -0.947461 0.100328 -0.320976 0.046 Uiso 1 1 calc R . . . .
C5 C -0.4162(5) 0.0721(5) -0.42287(9) 0.0370(12) Uani 1 1 d . . . . .
H5A H -0.494338 0.026776 -0.431794 0.056 Uiso 1 1 calc GR . . . .
H5B H -0.405037 0.165654 -0.430118 0.056 Uiso 1 1 calc GR . . . .
H5C H -0.433677 0.077211 -0.403409 0.056 Uiso 1 1 calc GR . . . .

loop_
_atom_site_aniso_label
_atom_site_aniso_U_11
_atom_site_aniso_U_22
_atom_site_aniso_U_33
_atom_site_aniso_U_23
_atom_site_aniso_U_13
_atom_site_aniso_U_12
O1 0.0211(14) 0.0246(15) 0.0186(12) 0.0040(12) 0.0070(11) 0.0018(11)
O2 0.0301(16) 0.0252(16) 0.0256(14) 0.0066(12) 0.0034(12) 0.0017(13)
O3 0.0281(16) 0.0403(18) 0.0260(14) -0.0013(13) -0.0024(13) -0.0110(14)
O4 0.0368(18) 0.060(2) 0.0208(14) 0.0024(15) 0.0033(14) -0.0238(16)
C1 0.025(2) 0.020(2) 0.0209(18) 0.0007(17) 0.0007(17) -0.0054(18)
C17 0.016(2) 0.024(2) 0.0203(18) -0.0016(16) 0.0003(16) 0.0026(16)
C11 0.019(2) 0.021(2) 0.0217(19) 0.0007(16) 0.0009(17) 0.0009(16)
C23 0.018(2) 0.026(2) 0.0187(18) 0.0019(17) 0.0042(16) -0.0074(17)
C6 0.024(2) 0.018(2) 0.0194(18) -0.0017(16) 0.0033(17) -0.0011(17)
C24 0.024(2) 0.029(2) 0.0233(19) -0.0009(18) 0.0008(17) -0.0007(18)
C8 0.024(2) 0.023(2) 0.0185(19) 0.0010(16) 0.0024(16) 0.0039(18)
C4 0.022(2) 0.020(2) 0.0193(19) 0.0003(16) 0.0021(16) -0.0034(16)
C9 0.019(2) 0.025(2) 0.0214(19) 0.0011(16) 0.0037(16) 0.0016(17)
C2 0.023(2) 0.024(2) 0.0170(18) -0.0009(16) 0.0028(16) -0.0035(17)
C16 0.029(2) 0.028(2) 0.0211(19) 0.0027(18) -0.0012(18) -0.0033(19)
C22 0.020(2) 0.029(2) 0.027(2) 0.0024(18) 0.0033(18) 0.0001(18)
C28 0.027(2) 0.029(2) 0.025(2) -0.0009(18) 0.0028(18) -0.0034(19)
C13 0.026(2) 0.027(2) 0.029(2) 0.0046(18) 0.0045(18) 0.0008(18)
C12 0.021(2) 0.028(2) 0.0210(19) 0.0006(17) 0.0006(17) -0.0001(17)
C10 0.021(2) 0.025(2) 0.0157(17) 0.0022(16) 0.0049(16) -0.0001(16)
C26 0.026(2) 0.037(3) 0.026(2) 0.003(2) -0.0028(19) -0.010(2)
C7 0.029(2) 0.035(3) 0.0195(19) -0.0016(18) 0.0023(18) -0.0066(19)
C14 0.027(2) 0.030(2) 0.034(2) -0.004(2) 0.0030(19) -0.0036(19)
C3 0.038(3) 0.025(2) 0.022(2) 0.0035(17) 0.0042(18) 0.0020(19)
C25 0.024(2) 0.040(3) 0.028(2) 0.006(2) -0.0009(18) -0.0015(19)
C27 0.032(3) 0.035(3) 0.024(2) -0.0043(19) 0.0014(19) -0.008(2)
C15 0.036(3) 0.035(3) 0.024(2) -0.0027(19) -0.0035(19) -0.008(2)
C21 0.021(2) 0.036(3) 0.033(2) -0.004(2) 0.0051(18) 0.0021(19)
C20 0.022(2) 0.040(3) 0.033(2) -0.005(2) 0.0050(19) 0.0108(19)
C18 0.031(2) 0.030(2) 0.027(2) 0.0052(18) 0.0056(19) 0.011(2)
C19 0.042(3) 0.037(3) 0.035(2) 0.004(2) 0.001(2) 0.017(2)
C5 0.041(3) 0.033(3) 0.037(2) 0.007(2) 0.005(2) 0.015(2)

loop_
_atom_type_symbol
_atom_type_description
_atom_type_scat_dispersion_real
_atom_type_scat_dispersion_imag
_atom_type_scat_source
C C 0.0033 0.0016 'International Tables Vol C Tables 4.2.6.8 and 6.1.1.4'
H H 0.0000 0.0000 'International Tables Vol C Tables 4.2.6.8 and 6.1.1.4'
O O 0.0106 0.0060 'International Tables Vol C Tables 4.2.6.8 and 6.1.1.4'

loop_
_geom_angle_atom_site_label_1
_geom_angle_atom_site_label_2
_geom_angle_atom_site_label_3
_geom_angle
_geom_angle_site_symmetry_1
_geom_angle_site_symmetry_3
_geom_angle_publ_flag
C9 O1 C10 113.9(3) . . ?
C5 O2 C4 113.3(3) . . ?
O3 C1 C2 119.5(3) . . ?
O4 C1 O3 122.4(3) . . ?
O4 C1 C2 118.0(3) . . ?
C22 C17 C10 118.4(3) . . ?
C18 C17 C22 118.6(4) . . ?
C18 C17 C10 122.8(3) . . ?
C16 C11 C10 118.3(3) . . ?
C12 C11 C16 117.6(4) . . ?
C12 C11 C10 123.9(3) . . ?
C24 C23 C28 118.3(4) . . ?
C24 C23 C10 122.1(3) . . ?
C28 C23 C10 119.3(4) . . ?
C8 C6 C4 118.5(3) . . ?
C8 C6 C7 125.7(3) . . ?
C7 C6 C4 115.8(3) . . ?
C23 C24 H24 119.7 . . ?
C23 C24 C25 120.6(4) . . ?
C25 C24 H24 119.7 . . ?
C6 C8 H8 116.5 . . ?
C6 C8 C9 127.1(4) . . ?
C9 C8 H8 116.5 . . ?
O2 C4 C6 111.1(3) . . ?
O2 C4 H4 109.2 . . ?
O2 C4 C2 104.9(3) . . ?
C6 C4 H4 109.2 . . ?
C6 C4 C2 113.1(3) . . ?
C2 C4 H4 109.2 . . ?
O1 C9 C8 108.4(3) . . ?
O1 C9 H9A 110.0 . . ?
O1 C9 H9B 110.0 . . ?
C8 C9 H9A 110.0 . . ?
C8 C9 H9B 110.0 . . ?
H9A C9 H9B 108.4 . . ?
C1 C2 C4 109.3(3) . . ?
C1 C2 H2 108.5 . . ?
C1 C2 C3 109.4(3) . . ?
C4 C2 H2 108.5 . . ?
C4 C2 C3 112.5(3) . . ?
C3 C2 H2 108.5 . . ?
C11 C16 H16 119.2 . . ?
C15 C16 C11 121.5(4) . . ?
C15 C16 H16 119.2 . . ?
C17 C22 H22 119.6 . . ?
C21 C22 C17 120.9(4) . . ?
C21 C22 H22 119.6 . . ?
C23 C28 H28 119.6 . . ?
C27 C28 C23 120.8(4) . . ?
C27 C28 H28 119.6 . . ?
C12 C13 H13 119.9 . . ?
C14 C13 H13 119.9 . . ?
C14 C13 C12 120.1(4) . . ?
C11 C12 H12 119.5 . . ?
C13 C12 C11 121.0(4) . . ?
C13 C12 H12 119.5 . . ?
O1 C10 C17 106.3(3) . . ?
O1 C10 C11 108.5(3) . . ?
O1 C10 C23 108.2(3) . . ?
C17 C10 C11 107.1(3) . . ?
C17 C10 C23 109.6(3) . . ?
C23 C10 C11 116.7(3) . . ?
C25 C26 H26 120.4 . . ?
C27 C26 H26 120.4 . . ?
C27 C26 C25 119.1(4) . . ?
C6 C7 H7A 109.5 . . ?
C6 C7 H7B 109.5 . . ?
C6 C7 H7C 109.5 . . ?
H7A C7 H7B 109.5 . . ?
H7A C7 H7C 109.5 . . ?
H7B C7 H7C 109.5 . . ?
C13 C14 H14 120.1 . . ?
C13 C14 C15 119.8(4) . . ?
C15 C14 H14 120.1 . . ?
C2 C3 H3A 109.5 . . ?
C2 C3 H3B 109.5 . . ?
C2 C3 H3C 109.5 . . ?
H3A C3 H3B 109.5 . . ?
H3A C3 H3C 109.5 . . ?
H3B C3 H3C 109.5 . . ?
C24 C25 H25 119.7 . . ?
C26 C25 C24 120.6(4) . . ?
C26 C25 H25 119.7 . . ?
C28 C27 H27 119.7 . . ?
C26 C27 C28 120.6(4) . . ?
C26 C27 H27 119.7 . . ?
C16 C15 C14 119.8(4) . . ?
C16 C15 H15 120.1 . . ?
C14 C15 H15 120.1 . . ?
C22 C21 H21 120.0 . . ?
C22 C21 C20 120.1(4) . . ?
C20 C21 H21 120.0 . . ?
C21 C20 H20 120.2 . . ?
C19 C20 C21 119.6(4) . . ?
C19 C20 H20 120.2 . . ?
C17 C18 H18 119.9 . . ?
C17 C18 C19 120.2(4) . . ?
C19 C18 H18 119.9 . . ?
C20 C19 C18 120.7(4) . . ?
C20 C19 H19 119.7 . . ?
C18 C19 H19 119.7 . . ?
O2 C5 H5A 109.5 . . ?
O2 C5 H5B 109.5 . . ?
O2 C5 H5C 109.5 . . ?
H5A C5 H5B 109.5 . . ?
H5A C5 H5C 109.5 . . ?
H5B C5 H5C 109.5 . . ?

loop_
_geom_bond_atom_site_label_1
_geom_bond_atom_site_label_2
_geom_bond_distance
_geom_bond_site_symmetry_2
_geom_bond_publ_flag
O1 C9 1.442(4) . ?
O1 C10 1.450(4) . ?
O2 C4 1.438(5) . ?
O2 C5 1.438(5) . ?
O3 C1 1.269(5) . ?
O4 C1 1.267(5) . ?
C1 C2 1.516(5) . ?
C17 C22 1.403(5) . ?
C17 C10 1.530(5) . ?
C17 C18 1.379(5) . ?
C11 C16 1.398(5) . ?
C11 C12 1.395(5) . ?
C11 C10 1.541(5) . ?
C23 C24 1.392(6) . ?
C23 C28 1.394(6) . ?
C23 C10 1.536(5) . ?
C6 C8 1.339(5) . ?
C6 C4 1.522(5) . ?
C6 C7 1.504(5) . ?
C24 H24 0.9500 . ?
C24 C25 1.394(6) . ?
C8 H8 0.9500 . ?
C8 C9 1.497(5) . ?
C4 H4 1.0000 . ?
C4 C2 1.529(5) . ?
C9 H9A 0.9900 . ?
C9 H9B 0.9900 . ?
C2 H2 1.0000 . ?
C2 C3 1.530(5) . ?
C16 H16 0.9500 . ?
C16 C15 1.383(6) . ?
C22 H22 0.9500 . ?
C22 C21 1.381(6) . ?
C28 H28 0.9500 . ?
C28 C27 1.392(6) . ?
C13 H13 0.9500 . ?
C13 C12 1.389(6) . ?
C13 C14 1.383(6) . ?
C12 H12 0.9500 . ?
C26 H26 0.9500 . ?
C26 C25 1.385(6) . ?
C26 C27 1.379(6) . ?
C7 H7A 0.9800 . ?
C7 H7B 0.9800 . ?
C7 H7C 0.9800 . ?
C14 H14 0.9500 . ?
C14 C15 1.384(6) . ?
C3 H3A 0.9800 . ?
C3 H3B 0.9800 . ?
C3 H3C 0.9800 . ?
C25 H25 0.9500 . ?
C27 H27 0.9500 . ?
C15 H15 0.9500 . ?
C21 H21 0.9500 . ?
C21 C20 1.382(6) . ?
C20 H20 0.9500 . ?
C20 C19 1.378(6) . ?
C18 H18 0.9500 . ?
C18 C19 1.397(6) . ?
C19 H19 0.9500 . ?
C5 H5A 0.9800 . ?
C5 H5B 0.9800 . ?
C5 H5C 0.9800 . ?
